data_7050224
loop_
_publ_author_name
'S\'ebastien Floquet'
'M. Carmen Mu\~noz'
'Eric Rivi\`ere'
'Ren\'e Cl\'ement'
'Jean-Paul Audi\`ere'
'Marie-Laure Boillot'

_publ_section_title
;
 Structural effects on the magnetic properties of ferric complexes in
 molecular materials or a lamellar CdPS3 host matrix
;
_journal_issue 4
_journal_name_full 'New J. Chem.'
_journal_page_first 535
_journal_page_last 541
_journal_paper_doi 10.1039/b311371j
_journal_volume 28
_journal_year 2004
_chemical_formula_sum 'C20 H20 Cl5 Fe N4 O6'
_chemical_formula_weight 645.50
_chemical_name_systematic
;
?
;
_space_group_IT_number 56
_symmetry_cell_setting orthorhombic
_symmetry_space_group_name_Hall '-P 2ab 2ac'
_symmetry_space_group_name_H-M 'P c c n'
_atom_sites_solution_hydrogens geom
_atom_sites_solution_primary direct
_atom_sites_solution_secondary difmap
_audit_creation_method SHELXL-97
_cell_angle_alpha 90.00
_cell_angle_beta 90.00
_cell_angle_gamma 90.00
_cell_formula_units_Z 4
_cell_length_a 10.4143(19)
_cell_length_b 13.959(3)
_cell_length_c 16.933(5)
_cell_measurement_temperature 293(2)
_cell_volume 2461.6(10)
_computing_structure_refinement 'SHELXL-97 (Sheldrick, 1997)'
_diffrn_ambient_temperature 293(2)
_diffrn_measured_fraction_theta_full 0.992
_diffrn_measured_fraction_theta_max 0.992
_diffrn_measurement_device_type 'Enraf Nonius CAD4'
_diffrn_measurement_method (-2(
_diffrn_radiation_monochromator graphite
_diffrn_radiation_source 'fine-focus sealed tube'
_diffrn_radiation_type MoK\a
_diffrn_radiation_wavelength 0.71073
_diffrn_reflns_av_R_equivalents 0.0182
_diffrn_reflns_av_sigmaI/netI 0.0363
_diffrn_reflns_limit_h_max 12
_diffrn_reflns_limit_h_min 0
_diffrn_reflns_limit_k_max 16
_diffrn_reflns_limit_k_min 0
_diffrn_reflns_limit_l_max 20
_diffrn_reflns_limit_l_min -20
_diffrn_reflns_number 2857
_diffrn_reflns_theta_full 24.97
_diffrn_reflns_theta_max 24.97
_diffrn_reflns_theta_min 2.41
_diffrn_standards_decay_% 0
_exptl_absorpt_coefficient_mu 1.202
_exptl_absorpt_correction_T_max 0.999
_exptl_absorpt_correction_T_min 0.902
_exptl_absorpt_correction_type empirical
_exptl_crystal_colour black
_exptl_crystal_density_diffrn 1.742
_exptl_crystal_density_method 'not measured'
_exptl_crystal_description prismatic
_exptl_crystal_F_000 1308
_exptl_crystal_size_max 0.12
_exptl_crystal_size_mid 0.08
_exptl_crystal_size_min 0.06
_refine_diff_density_max 0.624
_refine_diff_density_min -0.420
_refine_diff_density_rms 0.073
_refine_ls_extinction_method none
_refine_ls_goodness_of_fit_ref 1.018
_refine_ls_hydrogen_treatment mixed
_refine_ls_matrix_type full
_refine_ls_number_parameters 181
_refine_ls_number_reflns 2148
_refine_ls_number_restraints 0
_refine_ls_restrained_S_all 1.018
_refine_ls_R_factor_all 0.0737
_refine_ls_R_factor_gt 0.0458
_refine_ls_shift/su_max 0.000
_refine_ls_shift/su_mean 0.000
_refine_ls_structure_factor_coef Fsqd
_refine_ls_weighting_details 'calc w=1/[\s^2^(Fo^2^)+(0.0563P)^2^+4.3116P] where P=(Fo^2^+2Fc^2^)/3'
_refine_ls_weighting_scheme calc
_refine_ls_wR_factor_gt 0.1130
_refine_ls_wR_factor_ref 0.1248
_reflns_number_gt 1535
_reflns_number_total 2148
_reflns_threshold_expression >2sigma(I)
_cod_data_source_file b311371j.txt
_cod_data_source_block ja127
_cod_original_sg_symbol_H-M Pccn
_cod_database_code 7050224

loop_
_symmetry_equiv_pos_as_xyz
'x, y, z'
'-x+1/2, -y+1/2, z'
'-x, y+1/2, -z+1/2'
'x+1/2, -y, -z+1/2'
'-x, -y, -z'
'x-1/2, y-1/2, -z'
'x, -y-1/2, z-1/2'
'-x-1/2, y, z-1/2'

loop_
_atom_site_label
_atom_site_type_symbol
_atom_site_fract_x
_atom_site_fract_y
_atom_site_fract_z
_atom_site_U_iso_or_equiv
_atom_site_adp_type
_atom_site_occupancy
_atom_site_symmetry_multiplicity
_atom_site_calc_flag
_atom_site_refinement_flags
_atom_site_disorder_assembly
_atom_site_disorder_group
Cl1 Cl 0.07068(13) 0.64827(8) 0.32160(8) 0.0589(4) Uani 1 1 d . . .
Fe Fe -0.2500 0.7500 0.49624(4) 0.0332(2) Uani 1 2 d S . .
Cl2 Cl 0.18013(13) 1.00466(9) 0.22896(7) 0.0584(4) Uani 1 1 d . . .
Cl3 Cl 0.2500 0.7500 0.55795(10) 0.0590(5) Uani 1 2 d S . .
C6 C -0.0656(4) 0.9021(3) 0.3907(2) 0.0378(9) Uani 1 1 d . . .
C5 C 0.0043(5) 0.9649(3) 0.3425(2) 0.0446(11) Uani 1 1 d . . .
H5 H -0.007(4) 1.028(3) 0.349(2) 0.034(11) Uiso 1 1 d . . .
C3 C 0.1107(4) 0.8314(3) 0.2821(2) 0.0411(10) Uani 1 1 d . . .
H3 H 0.165(4) 0.807(3) 0.238(2) 0.040(11) Uiso 1 1 d . . .
C7 C -0.1576(5) 0.9425(3) 0.4458(3) 0.0458(11) Uani 1 1 d . . .
H7 H -0.157(5) 1.006(4) 0.452(3) 0.064(15) Uiso 1 1 d . . .
N1 N -0.2281(3) 0.8944(3) 0.4930(2) 0.0480(10) Uani 1 1 d . . .
O1 O -0.1111(3) 0.7382(2) 0.42627(17) 0.0496(8) Uani 1 1 d . . .
C1 C -0.0484(4) 0.8017(3) 0.3846(2) 0.0392(10) Uani 1 1 d . . .
N2 N -0.3704(4) 0.7890(3) 0.5908(3) 0.0513(11) Uani 1 1 d . . .
H2 H -0.429(5) 0.763(4) 0.583(3) 0.064(19) Uiso 1 1 d . . .
C4 C 0.0907(4) 0.9291(3) 0.2893(2) 0.0411(10) Uani 1 1 d . . .
C2 C 0.0452(4) 0.7699(3) 0.3297(2) 0.0404(10) Uani 1 1 d . . .
C10 C -0.3227(5) 0.7503(5) 0.6653(3) 0.0714(15) Uani 1 1 d . . .
H10A H -0.3545 0.6856 0.6724 0.23(2) Uiso 1 1 calc R . .
H10B H -0.3537 0.7891 0.7088 0.23(2) Uiso 1 1 calc R . .
O2 O 0.1542(5) 0.7935(4) 0.6053(3) 0.128(2) Uani 1 1 d . . .
C8 C -0.3182(7) 0.9460(4) 0.5439(5) 0.122(3) Uani 1 1 d . . .
H8A H -0.2695 0.9874 0.5788 0.23(2) Uiso 1 1 calc R . .
H8B H -0.3716 0.9866 0.5110 0.23(2) Uiso 1 1 calc R . .
C9 C -0.3936(9) 0.8910(5) 0.5873(5) 0.133(4) Uani 1 1 d . . .
H9A H -0.4808 0.9001 0.5686 0.23(2) Uiso 1 1 calc R . .
H9B H -0.3905 0.9151 0.6410 0.23(2) Uiso 1 1 calc R . .
O3 O 0.1991(10) 0.6826(6) 0.5136(6) 0.275(6) Uani 1 1 d . . .

loop_
_atom_site_aniso_label
_atom_site_aniso_U_11
_atom_site_aniso_U_22
_atom_site_aniso_U_33
_atom_site_aniso_U_23
_atom_site_aniso_U_13
_atom_site_aniso_U_12
Cl1 0.0583(8) 0.0439(6) 0.0743(8) -0.0103(6) 0.0182(6) 0.0059(6)
Fe 0.0266(4) 0.0339(4) 0.0391(4) 0.000 0.000 -0.0006(4)
Cl2 0.0602(8) 0.0586(7) 0.0564(7) 0.0082(6) 0.0149(6) 0.0024(6)
Cl3 0.0566(10) 0.0719(11) 0.0485(9) 0.000 0.000 -0.0037(10)
C6 0.033(2) 0.042(2) 0.039(2) -0.0037(18) -0.0005(18) 0.0056(19)
C5 0.048(3) 0.042(2) 0.044(2) -0.001(2) -0.001(2) 0.007(2)
C3 0.038(2) 0.051(3) 0.035(2) -0.006(2) -0.002(2) 0.006(2)
C7 0.045(3) 0.037(2) 0.056(3) -0.009(2) 0.004(2) 0.004(2)
N1 0.040(2) 0.043(2) 0.061(2) -0.0118(17) 0.018(2) -0.0008(17)
O1 0.0479(18) 0.0448(17) 0.0563(17) -0.0013(15) 0.0174(15) 0.0111(15)
C1 0.034(2) 0.050(2) 0.033(2) -0.0022(19) -0.0008(18) 0.008(2)
N2 0.036(2) 0.066(3) 0.051(2) 0.004(2) 0.009(2) 0.001(2)
C4 0.036(2) 0.050(2) 0.036(2) 0.0053(19) -0.0008(19) 0.000(2)
C2 0.039(2) 0.045(3) 0.038(2) -0.0082(18) -0.0022(19) 0.0079(19)
C10 0.056(3) 0.113(4) 0.045(3) 0.009(3) 0.004(2) 0.017(4)
O2 0.107(4) 0.140(5) 0.139(5) -0.023(4) 0.040(4) -0.001(4)
C8 0.129(6) 0.050(3) 0.188(8) -0.018(4) 0.117(6) 0.006(4)
C9 0.163(8) 0.075(4) 0.162(7) 0.035(5) 0.117(7) 0.060(5)
O3 0.287(11) 0.193(7) 0.344(11) -0.169(8) -0.231(10) 0.097(7)

loop_
_atom_type_symbol
_atom_type_description
_atom_type_scat_dispersion_real
_atom_type_scat_dispersion_imag
_atom_type_scat_source
C C 0.0033 0.0016 'International Tables Vol C Tables 4.2.6.8 and 6.1.1.4'
H H 0.0000 0.0000 'International Tables Vol C Tables 4.2.6.8 and 6.1.1.4'
N N 0.0061 0.0033 'International Tables Vol C Tables 4.2.6.8 and 6.1.1.4'
O O 0.0106 0.0060 'International Tables Vol C Tables 4.2.6.8 and 6.1.1.4'
Cl Cl 0.1484 0.1585 'International Tables Vol C Tables 4.2.6.8 and 6.1.1.4'
Fe Fe 0.3463 0.8444 'International Tables Vol C Tables 4.2.6.8 and 6.1.1.4'

loop_
_geom_angle_atom_site_label_1
_geom_angle_atom_site_label_2
_geom_angle_atom_site_label_3
_geom_angle
_geom_angle_site_symmetry_1
_geom_angle_site_symmetry_3
_geom_angle_publ_flag
O1 Fe O1 101.7(2) 2_465 . ?
O1 Fe N1 89.07(13) 2_465 2_465 ?
O1 Fe N1 88.97(14) . 2_465 ?
O1 Fe N1 88.97(14) 2_465 . ?
O1 Fe N1 89.07(13) . . ?
N1 Fe N1 176.9(2) 2_465 . ?
O1 Fe N2 164.11(17) 2_465 2_465 ?
O1 Fe N2 89.89(16) . 2_465 ?
N1 Fe N2 80.24(16) 2_465 2_465 ?
N1 Fe N2 102.16(17) . 2_465 ?
O1 Fe N2 89.89(16) 2_465 . ?
O1 Fe N2 164.11(17) . . ?
N1 Fe N2 102.16(17) 2_465 . ?
N1 Fe N2 80.24(16) . . ?
N2 Fe N2 81.0(2) 2_465 . ?
O3 Cl3 O3 110.4(11) . 2_565 ?
O3 Cl3 O2 110.2(5) . . ?
O3 Cl3 O2 107.5(4) 2_565 . ?
O3 Cl3 O2 107.5(4) . 2_565 ?
O3 Cl3 O2 110.2(5) 2_565 2_565 ?
O2 Cl3 O2 111.1(5) . 2_565 ?
C5 C6 C1 120.7(4) . . ?
C5 C6 C7 118.3(4) . . ?
C1 C6 C7 121.0(4) . . ?
C4 C5 C6 119.8(4) . . ?
C4 C5 H5 122(3) . . ?
C6 C5 H5 118(3) . . ?
C2 C3 C4 119.6(4) . . ?
C2 C3 H3 121(2) . . ?
C4 C3 H3 119(2) . . ?
N1 C7 C6 125.2(4) . . ?
N1 C7 H7 117(3) . . ?
C6 C7 H7 118(3) . . ?
C7 N1 C8 118.6(4) . . ?
C7 N1 Fe 127.2(3) . . ?
C8 N1 Fe 113.7(3) . . ?
C1 O1 Fe 131.8(3) . . ?
O1 C1 C2 119.0(4) . . ?
O1 C1 C6 124.6(4) . . ?
C2 C1 C6 116.4(4) . . ?
C9 N2 C10 117.2(6) . . ?
C9 N2 Fe 108.9(4) . . ?
C10 N2 Fe 111.0(3) . . ?
C9 N2 H2 110(5) . . ?
C10 N2 H2 105(5) . . ?
Fe N2 H2 104(5) . . ?
C5 C4 C3 121.1(4) . . ?
C5 C4 Cl2 121.2(4) . . ?
C3 C4 Cl2 117.7(3) . . ?
C3 C2 C1 122.4(4) . . ?
C3 C2 Cl1 119.8(3) . . ?
C1 C2 Cl1 117.8(3) . . ?
N2 C10 C10 110.0(4) . 2_465 ?
N2 C10 H10A 109.7 . . ?
C10 C10 H10A 109.7 2_465 . ?
N2 C10 H10B 109.7 . . ?
C10 C10 H10B 109.7 2_465 . ?
H10A C10 H10B 108.2 . . ?
C9 C8 N1 115.0(5) . . ?
C9 C8 H8A 108.5 . . ?
N1 C8 H8A 108.5 . . ?
C9 C8 H8B 108.5 . . ?
N1 C8 H8B 108.5 . . ?
H8A C8 H8B 107.5 . . ?
C8 C9 N2 119.7(5) . . ?
C8 C9 H9A 107.4 . . ?
N2 C9 H9A 107.4 . . ?
C8 C9 H9B 107.4 . . ?
N2 C9 H9B 107.4 . . ?
H9A C9 H9B 106.9 . . ?

loop_
_geom_bond_atom_site_label_1
_geom_bond_atom_site_label_2
_geom_bond_distance
_geom_bond_site_symmetry_2
_geom_bond_publ_flag
Cl1 C2 1.724(4) . ?
Fe O1 1.877(3) 2_465 ?
Fe O1 1.877(3) . ?
Fe N1 2.029(4) 2_465 ?
Fe N1 2.029(4) . ?
Fe N2 2.105(4) 2_465 ?
Fe N2 2.105(4) . ?
Cl2 C4 1.739(4) . ?
Cl3 O3 1.316(6) . ?
Cl3 O3 1.316(6) 2_565 ?
Cl3 O2 1.417(5) . ?
Cl3 O2 1.417(5) 2_565 ?
C6 C5 1.402(6) . ?
C6 C1 1.417(6) . ?
C6 C7 1.452(6) . ?
C5 C4 1.368(6) . ?
C5 H5 0.89(4) . ?
C3 C2 1.360(6) . ?
C3 C4 1.386(6) . ?
C3 H3 1.01(4) . ?
C7 N1 1.276(6) . ?
C7 H7 0.89(5) . ?
N1 C8 1.463(6) . ?
O1 C1 1.308(5) . ?
C1 C2 1.417(6) . ?
N2 C9 1.445(8) . ?
N2 C10 1.460(6) . ?
N2 H2 0.72(5) . ?
C10 C10 1.514(10) 2_465 ?
C10 H10A 0.9700 . ?
C10 H10B 0.9700 . ?
C8 C9 1.323(8) . ?
C8 H8A 0.9700 . ?
C8 H8B 0.9700 . ?
C9 H9A 0.9700 . ?
C9 H9B 0.9700 . ?
